data_4106212
loop_
_publ_author_name
'Naoya Shindoh'
'Kazuo Kitaura'
'Yoshiji Takemoto'
'Kiyosei Takasu'

_publ_section_title
;
 Catalyst-Controlled Torquoselectivity Switch in the 4\p Ring-Opening
 Reaction of 2-Amino-2-azetines Giving \b-Substituted \a,\b-Unsaturated
 Amidines
;
_journal_name_full 'Journal of the American Chemical Society'
_journal_page_first 8470
_journal_page_last 8473
_journal_paper_doi 10.1021/ja202576e
_journal_volume 133
_journal_year 2011
_chemical_formula_moiety 'C28 H29 F3 N2 O2 Si '
_chemical_formula_sum 'C28 H29 F3 N2 O2 Si'
_chemical_formula_weight 510.63
_space_group_IT_number 2
_symmetry_cell_setting triclinic
_symmetry_Int_Tables_number 2
_symmetry_space_group_name_Hall '-P 1'
_symmetry_space_group_name_H-M 'P -1'
_cell_angle_alpha 96.564(3)
_cell_angle_beta 103.027(3)
_cell_angle_gamma 110.125(3)
_cell_formula_units_Z 2
_cell_length_a 10.491(1)
_cell_length_b 10.657(1)
_cell_length_c 13.007(1)
_cell_measurement_reflns_used 10215
_cell_measurement_temperature 296.1
_cell_measurement_theta_max 27.6
_cell_measurement_theta_min 3.1
_cell_volume 1300.7(2)
_computing_cell_refinement PROCESS-AUTO
_computing_data_collection PROCESS-AUTO
_computing_data_reduction CrystalStructure
_computing_publication_material 'CrystalStructure 3.6.0'
_computing_structure_refinement CRYSTALS
_computing_structure_solution SIR92
_diffrn_detector_area_resol_mean 10.00
_diffrn_measured_fraction_theta_full 0.9918
_diffrn_measured_fraction_theta_max 0.9918
_diffrn_measurement_device_type 'Rigaku RAXIS-RAPID'
_diffrn_measurement_method \w
_diffrn_radiation_type 'Mo K\a'
_diffrn_radiation_wavelength 0.7107
_diffrn_reflns_av_R_equivalents 0.135
_diffrn_reflns_limit_h_max 13
_diffrn_reflns_limit_h_min -13
_diffrn_reflns_limit_k_max 13
_diffrn_reflns_limit_k_min -12
_diffrn_reflns_limit_l_max 16
_diffrn_reflns_limit_l_min -16
_diffrn_reflns_number 12952
_diffrn_reflns_theta_full 27.48
_diffrn_reflns_theta_max 27.48
_exptl_absorpt_coefficient_mu 0.140
_exptl_absorpt_correction_type none
_exptl_crystal_colour colorless
_exptl_crystal_density_diffrn 1.304
_exptl_crystal_description prism
_exptl_crystal_F_000 536.00
_exptl_crystal_size_max 0.70
_exptl_crystal_size_mid 0.60
_exptl_crystal_size_min 0.50
_refine_diff_density_max 1.67
_refine_diff_density_min -0.98
_refine_ls_extinction_coef 77(46)
_refine_ls_extinction_method 'Larson (1970) Crystallographic Computing eq. 22'
_refine_ls_goodness_of_fit_ref 0.875
_refine_ls_hydrogen_treatment refall
_refine_ls_number_parameters 442
_refine_ls_number_reflns 6806
_refine_ls_R_factor_gt 0.0770
_refine_ls_shift/su_max 0.0000
_refine_ls_structure_factor_coef F
_refine_ls_weighting_details 'w = 1/[0.0010Fo^2^ + 3.0000\s(Fo^2^) + 0.5000]'
_refine_ls_weighting_scheme calc
_refine_ls_wR_factor_ref 0.1120
_reflns_number_gt 6806
_reflns_number_total 12952
_reflns_threshold_expression F^2^>2.0\s(F^2^)
_cod_data_source_file ja202576e_si_002.cif
_cod_data_source_block '_anti-3ac'
_cod_original_formula_sum 'C28 H29 F3 N2 O2 Si '
_cod_database_code 4106212

loop_
_symmetry_equiv_pos_site_id
_symmetry_equiv_pos_as_xyz
1 +X,+Y,+Z
2 -X,-Y,-Z

loop_
_atom_site_label
_atom_site_type_symbol
_atom_site_fract_x
_atom_site_fract_y
_atom_site_fract_z
_atom_site_U_iso_or_equiv
_atom_site_adp_type
_atom_site_occupancy
_atom_site_symmetry_multiplicity
_atom_site_calc_flag
Si(1) Si 0.60542(9) 0.7240(1) 0.85866(8) 0.0226(3) Uani 1.00 1 d
F(1) F 0.7831(3) 1.3124(2) 0.6331(2) 0.0575(8) Uani 1.00 1 d
F(2) F 0.5890(2) 1.1541(3) 0.5457(3) 0.0659(9) Uani 1.00 1 d
F(3) F 0.7653(3) 1.1948(3) 0.4854(2) 0.063(1) Uani 1.00 1 d
O(1) O 0.7623(2) 0.4789(3) 0.9063(2) 0.0253(6) Uani 1.00 1 d
O(2) O 0.9535(2) 0.4437(2) 0.8861(2) 0.0214(6) Uani 1.00 1 d
N(1) N 0.9145(2) 0.6156(3) 0.8220(2) 0.0172(7) Uani 1.00 1 d
N(2) N 0.9193(3) 0.8186(3) 0.7826(2) 0.0202(7) Uani 1.00 1 d
C(9) C 0.7791(3) 0.8653(4) 0.6250(3) 0.0209(9) Uani 1.00 1 d
C(10) C 0.8430(3) 1.1253(4) 0.7404(3) 0.0223(9) Uani 1.00 1 d
C(11) C 0.8581(3) 0.9044(3) 0.7341(3) 0.0199(9) Uani 1.00 1 d
C(12) C 0.4563(3) 0.4693(3) 0.6478(3) 0.0181(8) Uani 1.00 1 d
C(13) C 0.6843(3) 0.6438(3) 0.7667(3) 0.0171(8) Uani 1.00 1 d
C(14) C 0.6126(3) 0.5322(3) 0.6868(3) 0.0190(8) Uani 1.00 1 d
C(15) C 0.3808(3) 0.5343(4) 0.5912(3) 0.0221(9) Uani 1.00 1 d
C(16) C 0.2304(3) 0.2803(4) 0.6302(3) 0.0224(9) Uani 1.00 1 d
C(17) C 0.8649(3) 0.5107(3) 0.8741(3) 0.0188(8) Uani 1.00 1 d
C(18) C 0.1560(4) 0.1522(4) 0.6516(3) 0.029(1) Uani 1.00 1 d
C(19) C 0.7242(3) 1.1853(4) 0.5758(3) 0.0266(9) Uani 1.00 1 d
C(20) C 0.2316(4) 0.4774(4) 0.5536(3) 0.026(1) Uani 1.00 1 d
C(21) C 1.1661(4) 0.7569(4) 0.9191(3) 0.026(1) Uani 1.00 1 d
C(22) C 0.3802(3) 0.3375(3) 0.6669(3) 0.0193(8) Uani 1.00 1 d
C(23) C 0.5358(4) 0.8484(4) 0.8023(4) 0.033(1) Uani 1.00 1 d
C(24) C 1.0638(3) 0.6425(3) 0.8235(3) 0.0191(8) Uani 1.00 1 d
C(25) C 0.7356(3) 0.9559(4) 0.5749(3) 0.0214(9) Uani 1.00 1 d
C(26) C 0.1590(3) 0.3536(4) 0.5729(3) 0.0244(9) Uani 1.00 1 d
C(27) C 0.4591(4) 0.5882(4) 0.8874(3) 0.028(1) Uani 1.00 1 d
C(28) C 1.0665(4) 0.5032(4) 0.8390(3) 0.0234(9) Uani 1.00 1 d
C(29) C 0.8434(3) 0.7001(3) 0.7900(3) 0.0177(8) Uani 1.00 1 d
C(30) C 0.4516(4) 0.2654(4) 0.7270(3) 0.026(1) Uani 1.00 1 d
C(31) C 0.8905(3) 1.0344(3) 0.7894(3) 0.0224(9) Uani 1.00 1 d
C(32) C 0.7679(3) 1.0866(3) 0.6317(3) 0.0209(9) Uani 1.00 1 d
C(33) C 0.3754(4) 0.1416(4) 0.7456(3) 0.032(1) Uani 1.00 1 d
C(34) C 0.2268(4) 0.0845(4) 0.7082(3) 0.032(1) Uani 1.00 1 d
C(35) C 0.7514(4) 0.8130(5) 0.9867(3) 0.038(1) Uani 1.00 1 d
C(36) C 1.0921(4) 0.6691(4) 0.7173(3) 0.025(1) Uani 1.00 1 d
H(1) H 1.156(3) 0.507(3) 0.889(3) 0.018(9) Uiso 1.00 1 c
H(2) H 1.043(3) 0.436(3) 0.763(2) 0.009(7) Uiso 1.00 1 c
H(3) H 1.190(3) 0.666(3) 0.723(2) 0.013(8) Uiso 1.00 1 c
H(4) H 1.015(4) 0.600(4) 0.654(3) 0.03(1) Uiso 1.00 1 c
H(5) H 1.091(4) 0.749(5) 0.711(3) 0.05(1) Uiso 1.00 1 c
H(6) H 1.273(4) 0.778(4) 0.919(3) 0.04(1) Uiso 1.00 1 c
H(7) H 1.150(3) 0.846(4) 0.914(2) 0.018(8) Uiso 1.00 1 c
H(8) H 1.142(4) 0.721(5) 0.979(4) 0.05(1) Uiso 1.00 1 c
H(9) H 0.688(4) 0.928(4) 0.495(3) 0.05(1) Uiso 1.00 1 c
H(10) H 0.766(3) 0.785(3) 0.590(2) -0.003(7) Uiso 1.00 1 c
H(11) H 0.869(3) 1.216(4) 0.779(3) 0.03(1) Uiso 1.00 1 c
H(12) H 0.947(4) 1.056(4) 0.865(3) 0.05(1) Uiso 1.00 1 c
H(13) H 0.451(5) 0.813(5) 0.733(4) 0.06(1) Uiso 1.00 1 c
H(14) H 0.606(6) 0.936(6) 0.808(5) 0.09(2) Uiso 1.00 1 c
H(15) H 0.490(5) 0.878(5) 0.852(4) 0.06(1) Uiso 1.00 1 c
H(16) H 0.836(4) 0.887(4) 0.973(3) 0.03(1) Uiso 1.00 1 c
H(17) H 0.791(3) 0.745(3) 1.016(2) 0.013(8) Uiso 1.00 1 c
H(18) H 0.725(4) 0.849(4) 1.037(3) 0.03(1) Uiso 1.00 1 c
H(19) H 0.436(3) 0.625(4) 0.949(3) 0.03(1) Uiso 1.00 1 c
H(20) H 0.377(5) 0.547(5) 0.828(4) 0.06(1) Uiso 1.00 1 c
H(21) H 0.484(4) 0.506(4) 0.896(3) 0.04(1) Uiso 1.00 1 c
H(22) H 0.549(3) 0.295(3) 0.753(2) 0.005(7) Uiso 1.00 1 c
H(23) H 0.433(5) 0.096(5) 0.785(4) 0.07(1) Uiso 1.00 1 c
H(24) H 0.179(4) -0.002(4) 0.724(3) 0.04(1) Uiso 1.00 1 c
H(25) H 0.057(4) 0.127(4) 0.629(3) 0.03(1) Uiso 1.00 1 c
H(26) H 0.061(3) 0.319(3) 0.545(3) 0.021(9) Uiso 1.00 1 c
H(27) H 0.177(3) 0.532(3) 0.518(2) 0.017(8) Uiso 1.00 1 c
H(28) H 0.432(4) 0.617(4) 0.576(3) 0.03(1) Uiso 1.00 1 c
H(29) H 0.665(3) 0.491(3) 0.651(3) 0.019(9) Uiso 1.00 1 c

loop_
_atom_site_aniso_label
_atom_site_aniso_U_11
_atom_site_aniso_U_22
_atom_site_aniso_U_33
_atom_site_aniso_U_12
_atom_site_aniso_U_13
_atom_site_aniso_U_23
Si(1) 0.0204(5) 0.0245(6) 0.0236(5) 0.0093(4) 0.0076(4) 0.0029(4)
F(1) 0.078(2) 0.029(1) 0.058(2) 0.030(1) -0.008(1) 0.005(1)
F(2) 0.032(1) 0.062(2) 0.119(2) 0.030(1) 0.018(1) 0.048(2)
F(3) 0.108(2) 0.078(2) 0.054(2) 0.073(2) 0.049(2) 0.043(2)
O(1) 0.020(1) 0.031(1) 0.027(1) 0.009(1) 0.008(1) 0.014(1)
O(2) 0.021(1) 0.021(1) 0.024(1) 0.0092(9) 0.006(1) 0.008(1)
N(1) 0.015(1) 0.015(1) 0.022(1) 0.004(1) 0.006(1) 0.008(1)
N(2) 0.016(1) 0.019(2) 0.024(1) 0.006(1) 0.004(1) 0.007(1)
C(9) 0.024(2) 0.014(2) 0.024(2) 0.008(1) 0.007(1) 0.002(1)
C(10) 0.023(2) 0.014(2) 0.028(2) 0.006(1) 0.007(1) 0.001(1)
C(11) 0.018(2) 0.020(2) 0.028(2) 0.009(1) 0.012(1) 0.014(1)
C(12) 0.021(2) 0.016(2) 0.018(2) 0.008(1) 0.008(1) 0.004(1)
C(13) 0.015(1) 0.017(2) 0.020(2) 0.005(1) 0.005(1) 0.011(1)
C(14) 0.023(2) 0.017(2) 0.022(2) 0.009(1) 0.010(1) 0.007(1)
C(15) 0.022(2) 0.018(2) 0.023(2) 0.005(1) 0.007(2) 0.003(1)
C(16) 0.020(2) 0.021(2) 0.023(2) 0.006(1) 0.007(1) -0.000(1)
C(17) 0.019(2) 0.018(2) 0.016(2) 0.006(1) 0.001(1) 0.004(1)
C(18) 0.024(2) 0.024(2) 0.036(2) 0.004(1) 0.012(2) 0.005(2)
C(19) 0.023(2) 0.024(2) 0.030(2) 0.008(1) 0.004(2) 0.005(2)
C(20) 0.027(2) 0.031(2) 0.024(2) 0.018(2) 0.004(2) 0.006(2)
C(21) 0.019(2) 0.026(2) 0.028(2) 0.007(1) 0.003(2) 0.004(2)
C(22) 0.019(2) 0.017(2) 0.020(2) 0.006(1) 0.006(1) 0.001(1)
C(23) 0.031(2) 0.026(2) 0.050(3) 0.016(2) 0.018(2) 0.010(2)
C(24) 0.022(2) 0.021(2) 0.018(2) 0.011(1) 0.007(1) 0.006(1)
C(25) 0.022(2) 0.025(2) 0.021(2) 0.012(1) 0.008(1) 0.008(1)
C(26) 0.017(2) 0.025(2) 0.026(2) 0.005(1) 0.004(2) -0.000(2)
C(27) 0.030(2) 0.035(2) 0.026(2) 0.015(2) 0.015(2) 0.008(2)
C(28) 0.025(2) 0.023(2) 0.028(2) 0.012(1) 0.009(2) 0.009(2)
C(29) 0.019(2) 0.020(2) 0.017(2) 0.009(1) 0.007(1) 0.005(1)
C(30) 0.028(2) 0.023(2) 0.028(2) 0.010(1) 0.008(2) 0.005(2)
C(31) 0.019(2) 0.020(2) 0.025(2) 0.006(1) 0.003(1) 0.003(1)
C(32) 0.019(2) 0.020(2) 0.028(2) 0.007(1) 0.011(1) 0.012(1)
C(33) 0.037(2) 0.029(2) 0.034(2) 0.015(2) 0.012(2) 0.014(2)
C(34) 0.038(2) 0.023(2) 0.038(2) 0.007(2) 0.020(2) 0.010(2)
C(35) 0.034(2) 0.048(3) 0.027(2) 0.017(2) 0.006(2) -0.008(2)
C(36) 0.028(2) 0.025(2) 0.028(2) 0.012(2) 0.015(2) 0.013(2)

loop_
_atom_type_symbol
_atom_type_description
_atom_type_scat_dispersion_real
_atom_type_scat_dispersion_imag
_atom_type_scat_source
C C 0.003 0.002
;
International Tables for Crystallography
(1992, Vol. C, Tables 4.2.6.8 and 6.1.1.4)
;
H H 0.000 0.000
;
International Tables for Crystallography
(1992, Vol. C, Table 6.1.1.4)
;
F F 0.017 0.010
;
International Tables for Crystallography
(1992, Vol. C, Tables 4.2.6.8 and 6.1.1.4)
;
N N 0.006 0.003
;
International Tables for Crystallography
(1992, Vol. C, Tables 4.2.6.8 and 6.1.1.4)
;
O O 0.011 0.006
;
International Tables for Crystallography
(1992, Vol. C, Tables 4.2.6.8 and 6.1.1.4)
;
Si Si 0.082 0.070
;
International Tables for Crystallography
(1992, Vol. C, Tables 4.2.6.8 and 6.1.1.4)
;

loop_
_geom_angle_atom_site_label_1
_geom_angle_atom_site_label_2
_geom_angle_atom_site_label_3
_geom_angle
Si(1) C(13) C(14) 125.8(3)
C(23) Si(1) C(13) 113.6(2)
C(27) Si(1) C(13) 109.5(2)
Si(1) C(13) C(29) 117.9(2)
C(35) Si(1) C(13) 105.8(2)
C(27) Si(1) C(23) 108.6(2)
C(35) Si(1) C(23) 109.9(2)
C(35) Si(1) C(27) 109.4(2)
F(1) C(19) F(2) 107.2(4)
F(1) C(19) F(3) 104.0(3)
F(1) C(19) C(32) 113.8(3)
F(2) C(19) F(3) 105.5(3)
F(2) C(19) C(32) 114.4(3)
F(3) C(19) C(32) 111.3(4)
O(1) C(17) O(2) 122.2(3)
O(1) C(17) N(1) 129.0(4)
O(2) C(17) N(1) 108.8(3)
C(28) O(2) C(17) 110.1(3)
O(2) C(28) C(24) 105.8(3)
C(29) N(1) C(17) 124.2(3)
C(24) N(1) C(17) 110.7(3)
C(29) N(1) C(24) 124.2(3)
N(1) C(24) C(28) 98.7(3)
N(1) C(24) C(21) 110.7(3)
N(1) C(24) C(36) 112.7(3)
N(1) C(29) N(2) 116.5(3)
N(1) C(29) C(13) 118.0(3)
C(29) N(2) C(11) 121.4(3)
N(2) C(11) C(9) 120.6(3)
N(2) C(11) C(31) 119.9(3)
N(2) C(29) C(13) 125.6(3)
C(25) C(9) C(11) 120.2(3)
C(9) C(11) C(31) 119.0(4)
C(9) C(25) C(32) 120.4(3)
C(10) C(31) C(11) 121.2(3)
C(32) C(10) C(31) 119.2(3)
C(10) C(32) C(19) 120.2(3)
C(10) C(32) C(25) 119.8(4)
C(12) C(14) C(13) 123.4(4)
C(15) C(12) C(14) 120.7(3)
C(22) C(12) C(14) 120.7(3)
C(12) C(15) C(20) 122.0(3)
C(22) C(12) C(15) 118.6(3)
C(12) C(22) C(30) 121.5(3)
C(12) C(22) C(16) 119.6(3)
C(29) C(13) C(14) 116.1(3)
C(15) C(20) C(26) 119.7(4)
C(22) C(16) C(18) 119.4(3)
C(26) C(16) C(18) 121.8(3)
C(16) C(18) C(34) 120.7(3)
C(16) C(22) C(30) 118.7(3)
C(26) C(16) C(22) 118.8(3)
C(16) C(26) C(20) 121.2(3)
C(18) C(34) C(33) 120.0(4)
C(19) C(32) C(25) 120.0(3)
C(21) C(24) C(28) 111.7(3)
C(21) C(24) C(36) 112.3(3)
C(22) C(30) C(33) 119.9(3)
C(36) C(24) C(28) 109.9(3)
C(30) C(33) C(34) 121.2(4)
Si(1) C(23) H(13) 119(2)
Si(1) C(23) H(14) 114(3)
Si(1) C(23) H(15) 107(3)
Si(1) C(27) H(19) 109(1)
Si(1) C(27) H(20) 113(3)
Si(1) C(27) H(21) 110(2)
Si(1) C(35) H(16) 111(2)
Si(1) C(35) H(17) 109(1)
Si(1) C(35) H(18) 113(2)
O(2) C(28) H(1) 107(2)
O(2) C(28) H(2) 107(1)
H(10) C(9) C(11) 117(2)
C(9) C(25) H(9) 118(2)
H(10) C(9) C(25) 122(2)
H(11) C(10) C(31) 120(2)
C(10) C(31) H(12) 123(2)
H(11) C(10) C(32) 120(2)
C(11) C(31) H(12) 115(2)
C(12) C(14) H(29) 117(1)
C(12) C(15) H(28) 117(2)
C(13) C(14) H(29) 118(1)
H(28) C(15) C(20) 120(2)
C(15) C(20) H(27) 120(1)
C(16) C(18) H(25) 112(2)
C(16) C(26) H(26) 122(2)
C(18) C(34) H(24) 122(2)
H(25) C(18) C(34) 126(2)
H(27) C(20) C(26) 119(1)
C(20) C(26) H(26) 116(2)
H(8) C(21) C(24) 102(2)
H(6) C(21) C(24) 110(1)
H(7) C(21) C(24) 110(1)
H(8) C(21) H(6) 114(3)
H(7) C(21) H(6) 106(2)
H(8) C(21) H(7) 112(3)
C(22) C(30) H(22) 124(2)
H(14) C(23) H(13) 115(4)
H(15) C(23) H(13) 98(4)
H(15) C(23) H(14) 96(4)
C(24) C(28) H(1) 114(1)
C(24) C(28) H(2) 111(1)
C(24) C(36) H(3) 105(1)
C(24) C(36) H(4) 111(2)
C(24) C(36) H(5) 107(3)
H(9) C(25) C(32) 121(2)
H(20) C(27) H(19) 110(4)
H(21) C(27) H(19) 114(3)
H(21) C(27) H(20) 99(3)
H(2) C(28) H(1) 109(2)
H(22) C(30) C(33) 115(2)
C(30) C(33) H(23) 114(2)
C(33) C(34) H(24) 117(2)
H(23) C(33) C(34) 124(2)
H(17) C(35) H(16) 104(3)
H(18) C(35) H(16) 109(3)
H(18) C(35) H(17) 107(3)
H(4) C(36) H(3) 113(3)
H(5) C(36) H(3) 111(3)
H(5) C(36) H(4) 107(3)

loop_
_geom_bond_atom_site_label_1
_geom_bond_atom_site_label_2
_geom_bond_distance
Si(1) C(13) 1.883(4)
Si(1) C(23) 1.865(5)
Si(1) C(27) 1.856(4)
Si(1) C(35) 1.873(4)
F(1) C(19) 1.325(4)
F(2) C(19) 1.293(4)
F(3) C(19) 1.343(5)
O(1) C(17) 1.197(4)
O(2) C(17) 1.347(5)
O(2) C(28) 1.443(4)
N(1) C(17) 1.383(4)
N(1) C(24) 1.487(4)
N(1) C(29) 1.396(5)
N(2) C(11) 1.415(5)
N(2) C(29) 1.267(4)
C(9) C(11) 1.404(4)
C(9) C(25) 1.371(6)
C(10) C(31) 1.387(6)
C(10) C(32) 1.390(4)
C(11) C(31) 1.375(5)
C(12) C(14) 1.479(4)
C(12) C(15) 1.372(6)
C(12) C(22) 1.438(5)
C(13) C(14) 1.346(4)
C(13) C(29) 1.509(4)
C(15) C(20) 1.411(5)
C(16) C(18) 1.415(5)
C(16) C(22) 1.416(4)
C(16) C(26) 1.419(6)
C(18) C(34) 1.363(6)
C(19) C(32) 1.484(6)
C(20) C(26) 1.361(5)
C(21) C(24) 1.528(4)
C(22) C(30) 1.425(6)
C(24) C(28) 1.530(6)
C(24) C(36) 1.514(5)
C(25) C(32) 1.388(5)
C(30) C(33) 1.369(5)
C(33) C(34) 1.405(5)
C(9) H(10) 0.87(3)
C(10) H(11) 0.95(4)
C(14) H(29) 0.97(4)
C(15) H(28) 0.93(4)
C(18) H(25) 0.95(4)
C(20) H(27) 1.02(4)
C(21) H(6) 1.07(4)
C(21) H(7) 1.03(4)
C(21) H(8) 0.95(5)
C(23) H(13) 1.04(4)
C(23) H(14) 0.95(5)
C(23) H(15) 0.97(6)
C(25) H(9) 1.01(4)
C(26) H(26) 0.93(3)
C(27) H(19) 0.97(4)
C(27) H(20) 0.95(4)
C(27) H(21) 1.01(5)
C(28) H(1) 1.00(3)
C(28) H(2) 1.08(3)
C(30) H(22) 0.93(3)
C(31) H(12) 0.98(4)
C(33) H(23) 0.99(6)
C(34) H(24) 0.95(4)
C(35) H(16) 1.03(4)
C(35) H(17) 1.02(4)
C(35) H(18) 0.87(5)
C(36) H(3) 1.03(4)
C(36) H(4) 1.01(3)
C(36) H(5) 0.87(5)
H(24) C(34) 0.95(4)
H(26) C(26) 0.93(3)

loop_
_geom_contact_atom_site_label_1
_geom_contact_atom_site_label_2
_geom_contact_distance
_geom_contact_site_symmetry_2
Si(1) O(1) 3.576(3) .
Si(1) N(2) 3.499(3) .
Si(1) C(11) 3.535(4) .
Si(1) C(12) 3.283(3) .
Si(1) C(14) 2.884(4) .
Si(1) C(29) 2.913(4) .
F(1) F(2) 2.107(3) .
F(1) F(3) 2.103(4) .
F(1) O(2) 3.249(3) 56501
F(1) N(1) 3.460(3) 56501
F(1) C(10) 2.726(5) .
F(1) C(14) 3.499(5) 56501
F(1) C(17) 3.325(4) 56501
F(1) C(20) 3.500(5) 67602
F(1) C(28) 3.340(4) 56501
F(1) C(32) 2.354(4) .
F(2) F(2) 3.094(4) 67602
F(2) F(3) 2.099(4) .
F(2) C(10) 3.363(4) .
F(2) C(25) 3.020(5) .
F(2) C(25) 3.139(4) 67602
F(2) C(30) 3.334(5) 56501
F(2) C(32) 2.336(5) .
F(3) C(10) 3.461(5) .
F(3) C(20) 3.578(5) 67602
F(3) C(25) 2.869(5) .
F(3) C(32) 2.335(5) .
F(3) C(36) 3.528(5) 77602
O(1) O(2) 2.228(4) .
O(1) N(1) 2.330(4) .
O(1) C(13) 2.847(4) .
O(1) C(14) 3.147(4) .
O(1) C(24) 3.518(4) .
O(1) C(28) 3.429(5) .
O(1) C(29) 2.930(4) .
O(1) C(30) 3.391(3) .
O(2) F(1) 3.249(3) 54501
O(2) N(1) 2.220(4) .
O(2) C(10) 3.359(4) 54501
O(2) C(21) 3.228(4) .
O(2) C(24) 2.372(4) .
O(2) C(29) 3.559(5) .
O(2) C(36) 3.598(5) .
N(1) F(1) 3.460(3) 54501
N(1) N(2) 2.265(4) .
N(1) C(11) 3.589(5) .
N(1) C(13) 2.491(4) .
N(1) C(14) 3.018(4) .
N(1) C(21) 2.481(4) .
N(1) C(28) 2.290(5) .
N(1) C(36) 2.499(5) .
N(2) C(9) 2.448(5) .
N(2) C(13) 2.472(4) .
N(2) C(14) 3.433(3) .
N(2) C(17) 3.524(5) .
N(2) C(21) 3.107(5) .
N(2) C(24) 2.814(5) .
N(2) C(31) 2.415(5) .
N(2) C(35) 3.496(6) .
N(2) C(36) 2.987(6) .
C(9) C(10) 2.775(5) .
C(9) C(13) 3.188(5) .
C(9) C(16) 3.465(5) 66602
C(9) C(26) 3.594(6) 66602
C(9) C(29) 3.031(5) .
C(9) C(31) 2.394(4) .
C(9) C(32) 2.395(5) .
C(10) O(2) 3.359(4) 56501
C(10) C(11) 2.406(6) .
C(10) C(19) 2.491(5) .
C(10) C(25) 2.404(4) .
C(11) C(13) 2.890(4) .
C(11) C(23) 3.558(6) .
C(11) C(25) 2.405(5) .
C(11) C(29) 2.340(5) .
C(11) C(32) 2.780(5) .
C(12) C(13) 2.488(3) .
C(12) C(16) 2.467(4) .
C(12) C(20) 2.434(5) .
C(12) C(26) 2.812(4) .
C(12) C(27) 3.216(6) .
C(12) C(30) 2.498(5) .
C(13) C(15) 3.205(4) .
C(13) C(17) 2.943(5) .
C(13) C(22) 3.538(4) .
C(13) C(23) 3.135(6) .
C(13) C(27) 3.053(6) .
C(13) C(35) 2.996(5) .
C(14) F(1) 3.499(5) 54501
C(14) C(15) 2.478(5) .
C(14) C(17) 3.261(5) .
C(14) C(22) 2.535(4) .
C(14) C(27) 3.458(6) .
C(14) C(29) 2.424(4) .
C(14) C(30) 2.939(5) .
C(15) C(16) 2.795(5) .
C(15) C(22) 2.416(5) .
C(15) C(26) 2.397(4) .
C(16) C(9) 3.465(5) 66602
C(16) C(20) 2.422(6) .
C(16) C(30) 2.445(5) .
C(16) C(33) 2.789(6) .
C(16) C(34) 2.415(6) .
C(17) F(1) 3.325(4) 54501
C(17) C(21) 3.213(4) .
C(17) C(24) 2.361(5) .
C(17) C(28) 2.287(6) .
C(17) C(29) 2.456(5) .
C(17) C(36) 3.592(5) .
C(18) C(22) 2.444(4) .
C(18) C(25) 3.598(6) 66602
C(18) C(26) 2.475(6) .
C(18) C(30) 2.796(5) .
C(18) C(31) 3.592(6) 44501
C(18) C(33) 2.398(6) .
C(19) C(25) 2.487(6) .
C(20) F(1) 3.500(5) 67602
C(20) F(3) 3.578(5) 67602
C(20) C(22) 2.808(6) .
C(21) C(28) 2.531(5) .
C(21) C(29) 3.231(5) .
C(21) C(36) 2.527(5) .
C(22) C(26) 2.441(5) .
C(22) C(27) 3.421(5) .
C(22) C(33) 2.419(6) .
C(22) C(34) 2.808(5) .
C(23) C(27) 3.022(7) .
C(23) C(35) 3.060(7) .
C(24) C(29) 2.549(5) .
C(25) F(2) 3.139(4) 67602
C(25) C(18) 3.598(6) 66602
C(25) C(31) 2.759(4) .
C(26) C(9) 3.594(6) 66602
C(27) C(35) 3.044(5) .
C(28) F(1) 3.340(4) 54501
C(28) C(36) 2.492(6) .
C(29) C(31) 3.425(5) .
C(29) C(35) 3.183(6) .
C(29) C(36) 3.074(6) .
C(30) F(2) 3.334(5) 54501
C(30) C(34) 2.417(5) .
C(31) C(18) 3.592(6) 66501
C(31) C(32) 2.395(5) .
C(36) F(3) 3.528(5) 77602
Si(1) H(13) 2.54(5) .
Si(1) H(14) 2.43(7) .
Si(1) H(15) 2.35(6) .
Si(1) H(16) 2.45(3) .
Si(1) H(17) 2.41(3) .
Si(1) H(18) 2.36(4) .
Si(1) H(19) 2.36(4) .
Si(1) H(20) 2.40(4) .
Si(1) H(21) 2.40(4) .
Si(1) H(28) 3.56(3) .
F(1) H(2) 2.64(2) 56501
F(1) H(4) 3.13(3) 56501
F(1) H(11) 2.41(4) .
F(1) H(22) 3.16(3) 56501
F(1) H(26) 3.34(4) 66501
F(1) H(27) 2.73(4) 67602
F(1) H(28) 3.45(4) 67602
F(1) H(29) 2.62(4) 56501
F(2) H(9) 3.00(5) .
F(2) H(9) 2.64(4) 67602
F(2) H(11) 3.53(3) .
F(2) H(22) 3.12(3) 56501
F(2) H(28) 3.10(4) 67602
F(2) H(29) 3.44(4) 56501
F(3) H(3) 3.28(3) 77602
F(3) H(4) 3.56(4) 77602
F(3) H(5) 3.26(5) 77602
F(3) H(9) 2.70(5) .
F(3) H(13) 3.18(5) 67602
F(3) H(24) 3.50(4) 66602
F(3) H(25) 3.55(4) 66501
F(3) H(26) 2.79(3) 66501
F(3) H(27) 2.77(4) 67602
F(3) H(28) 3.37(5) 67602
O(1) H(17) 2.91(3) .
O(1) H(21) 3.00(5) .
O(1) H(22) 2.63(2) .
O(1) H(29) 3.28(3) .
O(2) H(1) 1.98(3) .
O(2) H(2) 2.05(3) .
O(2) H(8) 2.87(4) .
O(2) H(11) 2.41(4) 54501
N(1) H(1) 3.12(4) .
N(1) H(2) 2.83(4) .
N(1) H(3) 3.33(4) .
N(1) H(4) 2.65(4) .
N(1) H(5) 2.72(5) .
N(1) H(6) 3.41(3) .
N(1) H(7) 2.72(3) .
N(1) H(8) 2.56(4) .
N(1) H(17) 3.44(4) .
N(1) H(29) 2.80(3) .
N(2) H(4) 3.27(4) .
N(2) H(5) 2.49(5) .
N(2) H(7) 2.53(3) .
N(2) H(8) 3.56(5) .
N(2) H(10) 2.57(3) .
N(2) H(12) 2.53(4) .
N(2) H(16) 2.90(4) .
N(2) H(24) 3.06(4) 66501
N(2) H(29) 3.52(3) .
C(9) H(9) 2.05(5) .
C(9) H(12) 3.25(4) .
C(9) H(14) 3.47(7) .
C(9) H(25) 3.25(3) 66501
C(9) H(28) 3.55(3) .
C(10) H(2) 3.19(3) 56501
C(10) H(9) 3.32(4) .
C(10) H(12) 2.09(4) .
C(10) H(14) 2.99(6) .
C(10) H(25) 2.92(4) 66501
C(11) H(5) 3.44(5) .
C(11) H(9) 3.30(4) .
C(11) H(10) 1.97(3) .
C(11) H(11) 3.26(4) .
C(11) H(12) 2.00(4) .
C(11) H(14) 3.12(7) .
C(11) H(16) 3.19(4) .
C(11) H(24) 3.20(4) 66501
C(11) H(25) 3.23(4) 66501
C(12) H(10) 3.58(2) 66602
C(12) H(20) 2.79(6) .
C(12) H(21) 3.14(4) .
C(12) H(22) 2.74(3) .
C(12) H(27) 3.35(4) .
C(12) H(28) 1.98(5) .
C(12) H(28) 3.53(4) 66602
C(12) H(29) 2.11(4) .
C(13) H(10) 3.01(3) .
C(13) H(13) 3.50(6) .
C(13) H(14) 3.50(7) .
C(13) H(16) 3.18(3) .
C(13) H(17) 3.11(3) .
C(13) H(20) 3.34(5) .
C(13) H(21) 3.07(4) .
C(13) H(22) 3.46(3) .
C(13) H(28) 3.10(4) .
C(13) H(29) 2.00(3) .
C(14) H(10) 3.18(3) .
C(14) H(20) 3.43(6) .
C(14) H(21) 3.29(4) .
C(14) H(22) 2.68(3) .
C(14) H(28) 2.60(4) .
C(14) H(28) 3.47(4) 66602
C(15) H(3) 3.44(4) 45501
C(15) H(10) 3.52(3) 66602
C(15) H(13) 3.07(5) .
C(15) H(20) 3.08(5) .
C(15) H(26) 3.22(3) .
C(15) H(27) 2.12(3) .
C(15) H(29) 3.11(4) .
C(15) H(29) 3.05(3) 66602
C(16) H(2) 3.56(4) 45501
C(16) H(9) 3.07(5) 66602
C(16) H(10) 2.88(3) 66602
C(16) H(20) 3.25(4) .
C(16) H(22) 3.31(3) .
C(16) H(24) 3.29(5) .
C(16) H(25) 1.98(3) .
C(16) H(26) 2.07(4) .
C(16) H(27) 3.34(4) .
C(17) H(1) 3.03(4) .
C(17) H(2) 2.87(4) .
C(17) H(8) 2.90(3) .
C(17) H(11) 3.26(4) 54501
C(17) H(17) 3.34(4) .
C(17) H(22) 3.21(2) .
C(17) H(29) 3.11(3) .
C(18) H(9) 3.00(5) 66602
C(18) H(10) 3.50(3) 66602
C(18) H(23) 3.31(5) .
C(18) H(24) 2.04(5) .
C(18) H(26) 2.69(4) .
C(19) H(2) 3.60(2) 56501
C(19) H(9) 2.69(5) .
C(19) H(11) 2.66(3) .
C(19) H(22) 3.58(3) 56501
C(19) H(26) 3.46(4) 66501
C(19) H(27) 3.30(4) 67602
C(19) H(28) 3.59(4) 67602
C(19) H(29) 3.59(4) 56501
C(20) H(3) 3.02(4) 45501
C(20) H(4) 3.40(4) 45501
C(20) H(4) 3.09(3) 66602
C(20) H(10) 3.19(3) 66602
C(20) H(20) 3.43(5) .
C(20) H(26) 1.96(3) .
C(20) H(28) 2.04(3) .
C(20) H(29) 3.10(4) 66602
C(21) H(1) 2.61(4) .
C(21) H(2) 3.42(3) .
C(21) H(3) 2.72(3) .
C(21) H(4) 3.41(3) .
C(21) H(5) 2.62(4) .
C(21) H(15) 3.54(5) 65501
C(21) H(19) 3.54(4) 65501
C(22) H(9) 3.08(4) 66602
C(22) H(10) 3.24(3) 66602
C(22) H(20) 2.90(5) .
C(22) H(21) 3.04(4) .
C(22) H(22) 2.10(3) .
C(22) H(23) 3.28(6) .
C(22) H(25) 3.25(3) .
C(22) H(26) 3.30(4) .
C(22) H(28) 3.25(4) .
C(22) H(29) 2.94(3) .
C(23) H(3) 3.31(3) 45501
C(23) H(6) 3.34(4) 45501
C(23) H(16) 3.28(4) .
C(23) H(18) 3.25(4) .
C(23) H(19) 3.26(4) .
C(23) H(20) 3.17(5) .
C(23) H(23) 3.19(6) 56501
C(23) H(28) 3.31(4) .
C(24) H(1) 2.15(4) .
C(24) H(2) 2.17(3) .
C(24) H(3) 2.04(4) .
C(24) H(4) 2.11(4) .
C(24) H(5) 1.96(5) .
C(24) H(6) 2.15(3) .
C(24) H(7) 2.12(3) .
C(24) H(8) 1.96(4) .
C(25) H(10) 1.98(3) .
C(25) H(11) 3.27(3) .
C(25) H(14) 3.59(6) .
C(25) H(25) 3.09(3) 66501
C(26) H(2) 3.15(3) 45501
C(26) H(3) 3.53(3) 45501
C(26) H(4) 3.28(4) 66602
C(26) H(10) 2.85(3) 66602
C(26) H(20) 3.50(4) .
C(26) H(25) 2.55(4) .
C(26) H(27) 2.07(4) .
C(26) H(28) 3.23(3) .
C(27) H(1) 3.00(3) 45501
C(27) H(3) 3.54(3) 45501
C(27) H(6) 3.31(5) 45501
C(27) H(13) 3.31(5) .
C(27) H(15) 3.09(5) .
C(27) H(17) 3.23(3) .
C(27) H(18) 3.21(3) .
C(28) H(3) 2.63(3) .
C(28) H(4) 2.75(4) .
C(28) H(5) 3.23(5) .
C(28) H(6) 2.88(3) .
C(28) H(7) 3.41(4) .
C(28) H(8) 2.54(4) .
C(28) H(11) 2.94(3) 54501
C(28) H(19) 3.52(3) 65501
C(28) H(20) 3.16(5) 65501
C(29) H(4) 3.14(4) .
C(29) H(5) 2.91(5) .
C(29) H(7) 3.00(3) .
C(29) H(8) 3.44(4) .
C(29) H(10) 2.89(3) .
C(29) H(12) 3.52(4) .
C(29) H(16) 2.96(4) .
C(29) H(17) 3.12(3) .
C(29) H(29) 2.53(3) .
C(30) H(9) 3.06(4) 66602
C(30) H(20) 3.54(6) .
C(30) H(21) 3.04(4) .
C(30) H(23) 2.00(5) .
C(30) H(24) 3.26(4) .
C(30) H(29) 3.10(3) .
C(31) H(10) 3.17(3) .
C(31) H(11) 2.04(4) .
C(31) H(14) 2.88(6) .
C(31) H(16) 3.06(4) .
C(31) H(24) 3.45(5) 66501
C(31) H(25) 3.04(4) 66501
C(32) H(9) 2.10(4) .
C(32) H(10) 3.19(3) .
C(32) H(11) 2.04(3) .
C(32) H(12) 3.30(4) .
C(32) H(14) 3.38(6) .
C(32) H(25) 2.92(4) 66501
C(33) H(9) 2.99(4) 66602
C(33) H(22) 1.96(3) .
C(33) H(24) 2.03(3) .
C(33) H(25) 3.29(4) .
C(34) H(5) 3.37(5) 44501
C(34) H(9) 2.97(5) 66602
C(34) H(22) 3.22(3) .
C(34) H(23) 2.12(5) .
C(34) H(25) 2.07(4) .
C(35) H(12) 3.49(4) .
C(35) H(14) 3.15(6) .
C(35) H(15) 3.24(5) .
C(35) H(19) 3.11(3) .
C(35) H(21) 3.36(3) .
C(36) H(1) 3.07(4) .
C(36) H(2) 2.53(3) .
C(36) H(6) 2.72(3) .
C(36) H(7) 2.81(3) .
C(36) H(8) 3.27(5) .
C(36) H(13) 3.48(5) 65501
C(36) H(24) 3.29(4) 66501
C(36) H(26) 3.47(3) 66602
C(36) H(27) 3.28(4) 65501
C(36) H(27) 3.52(3) 66602
H(1) C(27) 3.00(3) 65501
H(2) F(1) 2.64(2) 54501
H(2) C(10) 3.19(3) 54501
H(2) C(16) 3.56(4) 65501
H(2) C(19) 3.60(2) 54501
H(2) C(26) 3.15(3) 65501
H(3) F(3) 3.28(3) 77602
H(3) C(15) 3.44(4) 65501
H(3) C(20) 3.02(4) 65501
H(3) C(23) 3.31(3) 65501
H(3) C(26) 3.53(3) 65501
H(3) C(27) 3.54(3) 65501
H(4) F(1) 3.13(3) 54501
H(4) F(3) 3.56(4) 77602
H(4) C(20) 3.40(4) 65501
H(4) C(20) 3.09(3) 66602
H(4) C(26) 3.28(4) 66602
H(5) F(3) 3.26(5) 77602
H(5) C(34) 3.37(5) 66501
H(6) C(23) 3.34(4) 65501
H(6) C(27) 3.31(5) 65501
H(9) F(2) 2.64(4) 67602
H(9) C(16) 3.07(5) 66602
H(9) C(18) 3.00(5) 66602
H(9) C(22) 3.08(4) 66602
H(9) C(30) 3.06(4) 66602
H(9) C(33) 2.99(4) 66602
H(9) C(34) 2.97(5) 66602
H(10) C(12) 3.58(2) 66602
H(10) C(15) 3.52(3) 66602
H(10) C(16) 2.88(3) 66602
H(10) C(18) 3.50(3) 66602
H(10) C(20) 3.19(3) 66602
H(10) C(22) 3.24(3) 66602
H(10) C(26) 2.85(3) 66602
H(11) O(2) 2.41(4) 56501
H(11) C(17) 3.26(4) 56501
H(11) C(28) 2.94(3) 56501
H(13) F(3) 3.18(5) 67602
H(13) C(36) 3.48(5) 45501
H(15) C(21) 3.54(5) 45501
H(19) C(21) 3.54(4) 45501
H(19) C(28) 3.52(3) 45501
H(20) C(28) 3.16(5) 45501
H(22) F(1) 3.16(3) 54501
H(22) F(2) 3.12(3) 54501
H(22) C(19) 3.58(3) 54501
H(23) C(23) 3.19(6) 54501
H(24) F(3) 3.50(5) 66602
H(24) N(2) 3.06(4) 44501
H(24) C(11) 3.20(4) 44501
H(24) C(16) 3.29(5) .
H(24) C(18) 2.04(5) .
H(24) C(30) 3.26(4) .
H(24) C(31) 3.45(5) 44501
H(24) C(33) 2.03(3) .
H(24) C(36) 3.29(4) 44501
H(25) F(3) 3.55(4) 44501
H(25) C(9) 3.25(3) 44501
H(25) C(10) 2.92(4) 44501
H(25) C(11) 3.23(4) 44501
H(25) C(25) 3.09(3) 44501
H(25) C(31) 3.04(4) 44501
H(25) C(32) 2.92(4) 44501
H(26) F(1) 3.34(4) 44501
H(26) F(3) 2.79(3) 44501
H(26) C(15) 3.22(3) .
H(26) C(16) 2.07(4) .
H(26) C(18) 2.69(4) .
H(26) C(19) 3.46(4) 44501
H(26) C(20) 1.96(3) .
H(26) C(22) 3.30(4) .
H(26) C(36) 3.47(3) 66602
H(27) F(1) 2.73(4) 67602
H(27) F(3) 2.77(4) 67602
H(27) C(19) 3.30(4) 67602
H(27) C(36) 3.28(4) 45501
H(27) C(36) 3.52(3) 66602
H(28) F(1) 3.45(4) 67602
H(28) F(2) 3.10(4) 67602
H(28) F(3) 3.37(5) 67602
H(28) C(12) 3.53(4) 66602
H(28) C(14) 3.47(4) 66602
H(28) C(19) 3.59(4) 67602
H(29) F(1) 2.62(4) 54501
H(29) F(2) 3.44(4) 54501
H(29) C(15) 3.05(3) 66602
H(29) C(19) 3.59(4) 54501
H(29) C(20) 3.10(4) 66602

loop_
_geom_torsion_atom_site_label_1
_geom_torsion_atom_site_label_2
_geom_torsion_atom_site_label_3
_geom_torsion_atom_site_label_4
_geom_torsion
C(23) Si(1) C(13) C(14) -86.1(3)
C(23) Si(1) C(13) C(29) 100.0(3)
C(27) Si(1) C(13) C(14) 35.5(4)
C(27) Si(1) C(13) C(29) -138.3(2)
C(35) Si(1) C(13) C(14) 153.3(3)
C(35) Si(1) C(13) C(29) -20.6(3)
C(28) O(2) C(17) O(1) 179.5(2)
C(28) O(2) C(17) N(1) -1.0(3)
C(17) O(2) C(28) C(24) 15.8(3)
C(24) N(1) C(17) O(1) 164.4(3)
C(24) N(1) C(17) O(2) -15.1(3)
C(29) N(1) C(17) O(1) -5.0(5)
C(29) N(1) C(17) O(2) 175.5(2)
C(17) N(1) C(24) C(21) -94.2(3)
C(17) N(1) C(24) C(28) 23.0(3)
C(17) N(1) C(24) C(36) 138.9(3)
C(29) N(1) C(24) C(21) 75.1(4)
C(29) N(1) C(24) C(28) -167.7(3)
C(29) N(1) C(24) C(36) -51.7(4)
C(17) N(1) C(29) N(2) 153.6(3)
C(17) N(1) C(29) C(13) -26.7(4)
C(24) N(1) C(29) N(2) -14.4(4)
C(24) N(1) C(29) C(13) 165.4(3)
C(29) N(2) C(11) C(9) -62.1(5)
C(29) N(2) C(11) C(31) 126.1(3)
C(11) N(2) C(29) N(1) 169.3(3)
C(11) N(2) C(29) C(13) -10.4(5)
C(25) C(9) C(11) N(2) -171.7(3)
C(25) C(9) C(11) C(31) 0.2(4)
C(11) C(9) C(25) C(32) -0.7(5)
C(32) C(10) C(31) C(11) -3.6(5)
C(31) C(10) C(32) C(19) -176.0(3)
C(31) C(10) C(32) C(25) 3.0(5)
N(2) C(11) C(31) C(10) 173.9(3)
C(9) C(11) C(31) C(10) 2.0(5)
C(15) C(12) C(14) C(13) 69.9(5)
C(22) C(12) C(14) C(13) -111.2(4)
C(14) C(12) C(15) C(20) -179.5(3)
C(22) C(12) C(15) C(20) 1.6(5)
C(14) C(12) C(22) C(16) 179.0(3)
C(14) C(12) C(22) C(30) 2.4(5)
C(15) C(12) C(22) C(16) -2.1(5)
C(15) C(12) C(22) C(30) -178.7(3)
Si(1) C(13) C(14) C(12) 10.6(6)
C(29) C(13) C(14) C(12) -175.5(3)
Si(1) C(13) C(29) N(1) 113.9(3)
Si(1) C(13) C(29) N(2) -66.5(4)
C(14) C(13) C(29) N(1) -60.6(4)
C(14) C(13) C(29) N(2) 119.1(4)
C(12) C(15) C(20) C(26) -0.6(6)
C(22) C(16) C(18) C(34) 0.9(6)
C(26) C(16) C(18) C(34) -179.0(4)
C(18) C(16) C(22) C(12) -178.4(3)
C(18) C(16) C(22) C(30) -1.6(5)
C(26) C(16) C(22) C(12) 1.6(5)
C(26) C(16) C(22) C(30) 178.3(3)
C(18) C(16) C(26) C(20) 179.4(4)
C(22) C(16) C(26) C(20) -0.6(6)
C(16) C(18) C(34) C(33) -0.3(6)
F(1) C(19) C(32) C(10) 10.7(5)
F(1) C(19) C(32) C(25) -168.4(3)
F(2) C(19) C(32) C(10) -112.9(4)
F(2) C(19) C(32) C(25) 68.1(5)
F(3) C(19) C(32) C(10) 127.7(3)
F(3) C(19) C(32) C(25) -51.3(4)
C(15) C(20) C(26) C(16) 0.1(5)
C(12) C(22) C(30) C(33) 178.5(4)
C(16) C(22) C(30) C(33) 1.8(5)
N(1) C(24) C(28) O(2) -22.4(3)
C(21) C(24) C(28) O(2) 94.2(3)
C(36) C(24) C(28) O(2) -140.5(2)
C(9) C(25) C(32) C(10) -1.0(5)
C(9) C(25) C(32) C(19) 178.1(3)
C(22) C(30) C(33) C(34) -1.3(6)
C(30) C(33) C(34) C(18) 0.5(7)
